data_4332222
loop_
_publ_author_name
'Tretyakov, Eugene'
'Fokin, Sergei'
'Romanenko, Galina'
'Ikorskii, Vladimir'
'Vasilevsky, Sergei'
'Ovcharenko, Victor'

_publ_section_title
;
 2D and 3D Cu(hfac)2Complexes with Nitronyl Nitroxide Biradicals
;
_journal_issue 9
_journal_name_full 'Inorganic Chemistry'
_journal_page_first 3671
_journal_page_last 3678
_journal_paper_doi 10.1021/ic060132e
_journal_volume 45
_journal_year 2006
_chemical_formula_sum 'C48 H48 Cu2 F24 N8 O13'
_chemical_formula_weight 1528.02
_chemical_name_systematic
; 
 ? 
;
_space_group_IT_number 2
_symmetry_cell_setting triclinic
_symmetry_space_group_name_Hall '-P 1'
_symmetry_space_group_name_H-M 'P -1'
_atom_sites_solution_hydrogens geom
_atom_sites_solution_primary direct
_atom_sites_solution_secondary difmap
_audit_creation_method SHELXL-97
_cell_angle_alpha 92.934(7)
_cell_angle_beta 114.139(7)
_cell_angle_gamma 103.139(7)
_cell_formula_units_Z 1
_cell_length_a 11.276(4)
_cell_length_b 11.488(5)
_cell_length_c 13.795(5)
_cell_measurement_reflns_used 3112
_cell_measurement_temperature 110(2)
_cell_measurement_theta_max 23.21
_cell_measurement_theta_min 2.26
_cell_volume 1567.0(11)
_computing_cell_refinement 'Bruker SMART'
_computing_data_collection 'Bruker SMART'
_computing_data_reduction 'Bruker SAINT'
_computing_molecular_graphics 'Bruker SHELXTL'
_computing_publication_material 'Bruker SHELXTL'
_computing_structure_refinement 'SHELXL-97 (Sheldrick, 1997)'
_computing_structure_solution 'SHELXS-97 (Sheldrick, 1990)'
_diffrn_ambient_temperature 110(2)
_diffrn_measured_fraction_theta_full 0.985
_diffrn_measured_fraction_theta_max 0.985
_diffrn_measurement_device_type 'CCD area detector'
_diffrn_measurement_method 'phi and omega scans'
_diffrn_radiation_monochromator graphite
_diffrn_radiation_source 'fine-focus sealed tube'
_diffrn_radiation_type MoK\a
_diffrn_radiation_wavelength 0.71073
_diffrn_reflns_av_R_equivalents 0.0521
_diffrn_reflns_av_sigmaI/netI 0.0580
_diffrn_reflns_limit_h_max 12
_diffrn_reflns_limit_h_min -12
_diffrn_reflns_limit_k_max 12
_diffrn_reflns_limit_k_min -12
_diffrn_reflns_limit_l_max 12
_diffrn_reflns_limit_l_min -15
_diffrn_reflns_number 6759
_diffrn_reflns_theta_full 23.28
_diffrn_reflns_theta_max 23.28
_diffrn_reflns_theta_min 1.84
_exptl_absorpt_coefficient_mu 0.814
_exptl_absorpt_correction_type none
_exptl_crystal_density_diffrn 1.619
_exptl_crystal_density_meas 0
_exptl_crystal_density_method 'not measured'
_exptl_crystal_F_000 770
_refine_diff_density_max 0.851
_refine_diff_density_min -0.489
_refine_diff_density_rms 0.068
_refine_ls_extinction_coef 0.0000(8)
_refine_ls_extinction_expression Fc^*^=kFc[1+0.001xFc^2^\l^3^/sin(2\q)]^-1/4^
_refine_ls_extinction_method SHELXL
_refine_ls_goodness_of_fit_ref 0.809
_refine_ls_hydrogen_treatment mixed
_refine_ls_matrix_type full
_refine_ls_number_parameters 537
_refine_ls_number_reflns 4469
_refine_ls_number_restraints 0
_refine_ls_restrained_S_all 0.809
_refine_ls_R_factor_all 0.0475
_refine_ls_R_factor_gt 0.0382
_refine_ls_shift/su_max 5.817
_refine_ls_shift/su_mean 0.028
_refine_ls_structure_factor_coef Fsqd
_refine_ls_weighting_details 'calc w=1/[\s^2^(Fo^2^)+(0.0850P)^2^+0.0000P] where P=(Fo^2^+2Fc^2^)/3'
_refine_ls_weighting_scheme calc
_refine_ls_wR_factor_gt 0.0987
_refine_ls_wR_factor_ref 0.1020
_reflns_number_gt 3452
_reflns_number_total 4469
_reflns_threshold_expression >2sigma(I)
_cod_data_source_file ic060132esup1.cif
_cod_data_source_block 4_110
_cod_depositor_comments
;
The following automatic conversions were performed:

'_symmetry_cell_setting' value 'Triclinic' changed to 'triclinic'
according to /home/saulius/struct/CIF-dictionaries/cif_core.dic
dictionary named 'cif_core.dic' version 2.4.2 from 2011-04-26.

Automatic conversion script
Id: cif_fix_values 1891 2012-01-12 08:04:46Z andrius 
;
_cod_original_sg_symbol_H-M P-1
_cod_database_code 4332222

loop_
_symmetry_equiv_pos_as_xyz
'x, y, z'
'-x, -y, -z'

loop_
_atom_site_label
_atom_site_type_symbol
_atom_site_fract_x
_atom_site_fract_y
_atom_site_fract_z
_atom_site_U_iso_or_equiv
_atom_site_adp_type
_atom_site_occupancy
_atom_site_symmetry_multiplicity
_atom_site_calc_flag
_atom_site_refinement_flags
Cu1 Cu 0.5000 0.5000 1.0000 0.02861(19) Uani 1 2 d S
O1 O 0.3978(2) 0.53456(19) 1.07853(16) 0.0308(5) Uani 1 1 d .
C1 C 0.2272(3) 0.5878(3) 1.1111(3) 0.0418(9) Uani 1 1 d .
F1 F 0.1117(2) 0.6168(2) 1.06199(18) 0.0619(7) Uani 1 1 d .
F2 F 0.3160(2) 0.6864(2) 1.17625(18) 0.0630(7) Uani 1 1 d .
F3 F 0.2078(3) 0.5071(2) 1.1708(2) 0.0869(9) Uani 1 1 d .
C2 C 0.2763(3) 0.5389(3) 1.0330(3) 0.0286(7) Uani 1 1 d .
C3 C 0.1866(3) 0.5016(3) 0.9256(3) 0.0308(8) Uani 1 1 d .
H3A H 0.104(3) 0.504(3) 0.904(2) 0.021(8) Uiso 1 1 d .
C4 C 0.2248(3) 0.4534(3) 0.8516(2) 0.0263(7) Uani 1 1 d .
C5 C 0.1192(3) 0.4054(3) 0.7358(3) 0.0332(8) Uani 1 1 d .
F4 F -0.00580(17) 0.40940(16) 0.72026(15) 0.0375(5) Uani 1 1 d .
F5 F 0.1525(12) 0.4720(8) 0.6664(10) 0.024(3) Uani 0.50 1 d P
F6 F 0.122(3) 0.298(3) 0.7033(18) 0.030(3) Uani 0.50 1 d P
F51 F 0.1493(18) 0.4672(14) 0.6700(15) 0.074(5) Uani 0.50 1 d P
F61 F 0.100(3) 0.285(3) 0.711(2) 0.058(5) Uani 0.50 1 d P
O2 O 0.3381(2) 0.44122(18) 0.86652(16) 0.0291(5) Uani 1 1 d .
Cu2 Cu 0.0000 0.0000 0.5000 0.01971(17) Uani 1 2 d S
O3 O -0.11643(19) 0.07139(17) 0.54404(15) 0.0211(5) Uani 1 1 d .
C6 C -0.2655(3) 0.1860(3) 0.5375(3) 0.0330(8) Uani 1 1 d .
F7 F -0.2796(19) 0.2939(12) 0.527(2) 0.037(3) Uani 0.50 1 d P
F8 F -0.249(4) 0.174(4) 0.633(3) 0.038(5) Uani 0.50 1 d P
F9 F -0.386(3) 0.108(3) 0.473(2) 0.041(4) Uani 0.50 1 d P
F71 F -0.291(2) 0.2959(17) 0.510(2) 0.068(6) Uani 0.50 1 d P
F81 F -0.226(4) 0.188(4) 0.646(3) 0.041(6) Uani 0.50 1 d P
F91 F -0.378(4) 0.098(3) 0.485(2) 0.063(8) Uani 0.50 1 d P
C7 C -0.1540(3) 0.1624(3) 0.5092(2) 0.0238(7) Uani 1 1 d .
C8 C -0.1096(3) 0.2369(3) 0.4488(3) 0.0294(8) Uani 1 1 d .
H8A H -0.140(3) 0.295(3) 0.432(2) 0.029(9) Uiso 1 1 d .
C9 C -0.0075(3) 0.2228(3) 0.4215(2) 0.0270(7) Uani 1 1 d .
C10 C 0.0383(4) 0.3169(3) 0.3589(3) 0.0419(9) Uani 1 1 d .
F10 F 0.0966(2) 0.42598(19) 0.41916(16) 0.0531(6) Uani 1 1 d .
F11 F -0.0674(2) 0.32520(18) 0.27129(15) 0.0528(6) Uani 1 1 d .
F12 F 0.1253(3) 0.2878(3) 0.3282(3) 0.0972(11) Uani 1 1 d .
O4 O 0.05531(19) 0.14359(17) 0.44177(15) 0.0228(5) Uani 1 1 d .
O01 O 0.5091(2) 0.29677(19) 1.03727(17) 0.0315(5) Uani 1 1 d .
N1 N 0.4161(3) 0.2139(2) 1.04691(19) 0.0280(6) Uani 1 1 d .
C01 C 0.4293(4) 0.1839(3) 1.1551(3) 0.0410(9) Uani 1 1 d .
C02 C 0.5281(6) 0.1053(4) 1.1868(3) 0.0718(16) Uani 1 1 d .
H02A H 0.5410 0.0834 1.2559 0.079(14) Uiso 1 1 calc R
H02B H 0.6131 0.1500 1.1903 0.10(2) Uiso 1 1 calc R
H02C H 0.4920 0.0333 1.1341 0.090(16) Uiso 1 1 calc R
C03 C 0.4852(5) 0.2985(3) 1.2360(3) 0.0518(11) Uani 1 1 d .
H03A H 0.4184 0.3427 1.2196 0.068(13) Uiso 1 1 calc R
H03B H 0.5644 0.3475 1.2329 0.086(16) Uiso 1 1 calc R
H03C H 0.5083 0.2783 1.3069 0.12(2) Uiso 1 1 calc R
C04 C 0.2804(4) 0.1128(3) 1.1238(3) 0.0502(11) Uani 1 1 d .
C05 C 0.2582(5) 0.0137(5) 1.1847(4) 0.0795(14) Uiso 1 1 d .
H05A H 0.3114 -0.0402 1.1832 0.000(6) Uiso 1 1 calc R
H05B H 0.1643 -0.0303 1.1522 0.039(9) Uiso 1 1 calc R
H05C H 0.2844 0.0475 1.2579 0.30(5) Uiso 1 1 calc R
C06 C 0.1898(5) 0.1963(4) 1.1220(4) 0.0678(13) Uani 1 1 d .
H06A H 0.0997 0.1478 1.1032 0.088(16) Uiso 1 1 calc R
H06B H 0.1881 0.2489 1.0699 0.063(13) Uiso 1 1 calc R
H06C H 0.2252 0.2441 1.1919 0.096(16) Uiso 1 1 calc R
N2 N 0.2368(3) 0.0641(2) 1.0074(2) 0.0339(7) Uani 1 1 d .
O02 O 0.1320(3) -0.0230(2) 0.95371(19) 0.0521(7) Uani 1 1 d .
C07 C 0.3119(3) 0.1337(3) 0.9673(2) 0.0242(7) Uani 1 1 d .
C08 C 0.2866(3) 0.1226(3) 0.8554(2) 0.0206(7) Uani 1 1 d .
C09 C 0.1725(3) 0.0513(3) 0.7662(2) 0.0226(7) Uani 1 1 d .
H09A H 0.096(3) 0.004(3) 0.766(2) 0.018(8) Uiso 1 1 d .
N3 N 0.1866(2) 0.0630(2) 0.67566(18) 0.0218(6) Uani 1 1 d .
N4 N 0.3102(2) 0.1417(2) 0.70746(18) 0.0201(6) Uani 1 1 d .
C041 C 0.3638(3) 0.1786(3) 0.6298(3) 0.0250(7) Uani 1 1 d .
H04A H 0.301(3) 0.136(3) 0.559(2) 0.024(8) Uiso 1 1 d .
H04B H 0.448(3) 0.159(2) 0.649(2) 0.021(8) Uiso 1 1 d .
C042 C 0.3809(4) 0.3114(3) 0.6219(3) 0.0249(7) Uani 1 1 d .
H04C H 0.433(3) 0.356(3) 0.692(2) 0.020(8) Uiso 1 1 d .
H04D H 0.300(3) 0.332(2) 0.599(2) 0.016(7) Uiso 1 1 d .
C043 C 0.4426(4) 0.3479(3) 0.5447(3) 0.0309(8) Uani 1 1 d .
H04E H 0.518(3) 0.328(3) 0.566(2) 0.029(9) Uiso 1 1 d .
H04F H 0.372(3) 0.300(3) 0.462(3) 0.033(8) Uiso 1 1 d .
C044 C 0.4726(4) 0.4818(3) 0.5402(3) 0.0307(8) Uani 1 1 d .
H04G H 0.541(3) 0.524(3) 0.611(2) 0.021(8) Uiso 1 1 d .
H04H H 0.403(3) 0.501(3) 0.529(2) 0.025(10) Uiso 1 1 d .
C010 C 0.3718(3) 0.1788(3) 0.8134(2) 0.0224(7) Uani 1 1 d .
H01A H 0.447(3) 0.227(3) 0.844(2) 0.011(8) Uiso 1 1 d .
O1W O 0.3173(12) -0.1826(11) 1.0055(10) 0.179(5) Uani 0.50 1 d P

loop_
_atom_site_aniso_label
_atom_site_aniso_U_11
_atom_site_aniso_U_22
_atom_site_aniso_U_33
_atom_site_aniso_U_23
_atom_site_aniso_U_13
_atom_site_aniso_U_12
Cu1 0.0190(3) 0.0323(3) 0.0279(3) -0.0075(2) 0.0076(2) 0.0023(2)
O1 0.0241(13) 0.0315(13) 0.0316(12) -0.0041(10) 0.0108(10) 0.0020(10)
C1 0.028(2) 0.041(2) 0.052(2) -0.0045(19) 0.0182(18) 0.0030(17)
F1 0.0300(12) 0.0847(17) 0.0637(15) -0.0237(12) 0.0164(11) 0.0175(12)
F2 0.0320(12) 0.0700(16) 0.0703(15) -0.0396(13) 0.0185(11) 0.0010(11)
F3 0.139(3) 0.0822(19) 0.106(2) 0.0383(17) 0.104(2) 0.0480(18)
C2 0.0235(19) 0.0221(17) 0.037(2) -0.0009(14) 0.0144(16) -0.0001(14)
C3 0.0179(19) 0.0293(19) 0.040(2) 0.0007(15) 0.0093(16) 0.0051(15)
C4 0.0226(19) 0.0161(16) 0.0338(19) 0.0012(14) 0.0081(15) 0.0015(13)
C5 0.027(2) 0.029(2) 0.039(2) 0.0032(17) 0.0081(17) 0.0121(16)
F4 0.0239(11) 0.0389(11) 0.0409(11) 0.0064(9) 0.0053(8) 0.0085(8)
F5 0.026(6) 0.023(4) 0.025(7) 0.012(4) 0.010(5) 0.012(4)
F6 0.027(6) 0.025(7) 0.028(4) -0.005(4) 0.004(4) 0.007(5)
F51 0.060(11) 0.121(11) 0.045(11) 0.006(8) 0.024(9) 0.029(8)
F61 0.041(10) 0.022(5) 0.066(11) -0.011(6) -0.017(5) 0.011(6)
O2 0.0222(13) 0.0265(12) 0.0313(12) -0.0064(9) 0.0077(10) 0.0032(10)
Cu2 0.0211(3) 0.0192(3) 0.0197(3) 0.0037(2) 0.0088(2) 0.0070(2)
O3 0.0216(11) 0.0228(11) 0.0184(11) 0.0011(9) 0.0075(9) 0.0075(9)
C6 0.031(2) 0.037(2) 0.033(2) 0.0043(17) 0.0131(17) 0.0133(18)
F7 0.044(5) 0.025(6) 0.065(6) 0.020(4) 0.037(4) 0.022(5)
F8 0.033(9) 0.059(13) 0.025(5) 0.011(9) 0.011(5) 0.020(9)
F9 0.025(8) 0.052(6) 0.037(5) -0.006(4) 0.009(4) 0.005(5)
F71 0.086(10) 0.086(10) 0.087(10) 0.052(6) 0.062(8) 0.073(8)
F81 0.044(14) 0.048(6) 0.040(11) -0.003(5) 0.030(12) 0.013(8)
F91 0.019(6) 0.076(12) 0.087(15) -0.011(9) 0.021(9) 0.008(7)
C7 0.0211(17) 0.0261(18) 0.0189(16) -0.0027(14) 0.0036(13) 0.0076(14)
C8 0.037(2) 0.0270(19) 0.0310(19) 0.0119(15) 0.0148(16) 0.0194(16)
C9 0.0292(18) 0.0263(18) 0.0219(17) 0.0041(14) 0.0077(14) 0.0074(15)
C10 0.059(3) 0.045(2) 0.044(2) 0.0229(19) 0.033(2) 0.032(2)
F10 0.0449(13) 0.0439(14) 0.0521(13) 0.0237(11) 0.0084(11) -0.0014(10)
F11 0.0775(16) 0.0412(12) 0.0277(11) 0.0177(9) 0.0112(11) 0.0134(11)
F12 0.156(3) 0.103(2) 0.146(3) 0.097(2) 0.135(3) 0.095(2)
O4 0.0243(12) 0.0204(11) 0.0232(11) 0.0039(9) 0.0093(9) 0.0072(9)
O01 0.0280(13) 0.0270(12) 0.0308(12) -0.0039(10) 0.0084(10) 0.0017(10)
N1 0.0348(16) 0.0247(15) 0.0195(14) -0.0001(11) 0.0066(12) 0.0093(13)
C01 0.060(3) 0.032(2) 0.0190(18) 0.0024(15) 0.0076(17) 0.0096(18)
C02 0.115(5) 0.057(3) 0.029(2) 0.006(2) 0.002(2) 0.051(3)
C03 0.078(3) 0.045(2) 0.023(2) -0.0033(17) 0.0144(19) 0.016(2)
C04 0.088(3) 0.035(2) 0.0236(19) -0.0028(16) 0.032(2) -0.004(2)
C06 0.077(3) 0.071(3) 0.061(3) -0.017(3) 0.052(3) -0.003(3)
N2 0.0462(18) 0.0256(15) 0.0255(15) 0.0008(12) 0.0175(14) -0.0018(14)
O02 0.0627(18) 0.0420(15) 0.0418(15) -0.0052(12) 0.0304(14) -0.0162(14)
C07 0.0282(18) 0.0209(16) 0.0216(17) 0.0003(13) 0.0098(14) 0.0058(14)
C08 0.0201(16) 0.0193(16) 0.0198(16) 0.0024(12) 0.0065(13) 0.0048(13)
C09 0.0199(17) 0.0233(17) 0.0229(17) 0.0017(13) 0.0105(14) 0.0009(14)
N3 0.0204(14) 0.0220(13) 0.0214(14) 0.0037(11) 0.0093(11) 0.0024(11)
N4 0.0222(14) 0.0185(13) 0.0194(14) 0.0014(10) 0.0105(11) 0.0026(11)
C041 0.0259(19) 0.0262(18) 0.0259(19) 0.0023(15) 0.0151(16) 0.0057(15)
C042 0.0278(19) 0.0256(18) 0.0270(19) 0.0035(15) 0.0172(16) 0.0076(15)
C043 0.037(2) 0.0256(18) 0.046(2) 0.0090(16) 0.0314(19) 0.0093(17)
C044 0.037(2) 0.0261(19) 0.040(2) 0.0059(16) 0.0273(19) 0.0088(17)
C010 0.0162(18) 0.0181(17) 0.0251(18) -0.0034(14) 0.0053(15) -0.0009(15)
O1W 0.176(11) 0.148(10) 0.170(10) 0.005(8) 0.039(9) 0.037(8)

loop_
_atom_type_symbol
_atom_type_description
_atom_type_scat_dispersion_real
_atom_type_scat_dispersion_imag
_atom_type_scat_source
C C 0.0033 0.0016 'International Tables Vol C Tables 4.2.6.8 and 6.1.1.4'
H H 0.0000 0.0000 'International Tables Vol C Tables 4.2.6.8 and 6.1.1.4'
N N 0.0061 0.0033 'International Tables Vol C Tables 4.2.6.8 and 6.1.1.4'
O O 0.0106 0.0060 'International Tables Vol C Tables 4.2.6.8 and 6.1.1.4'
F F 0.0171 0.0103 'International Tables Vol C Tables 4.2.6.8 and 6.1.1.4'
Cu Cu 0.3201 1.2651 'International Tables Vol C Tables 4.2.6.8 and 6.1.1.4'

loop_
_geom_angle_atom_site_label_1
_geom_angle_atom_site_label_2
_geom_angle_atom_site_label_3
_geom_angle
_geom_angle_site_symmetry_1
_geom_angle_site_symmetry_3
O2 Cu1 O2 180.000(1) . 2_667
O2 Cu1 O1 92.35(9) . .
O2 Cu1 O1 87.65(9) 2_667 .
O2 Cu1 O1 87.65(9) . 2_667
O2 Cu1 O1 92.35(9) 2_667 2_667
O1 Cu1 O1 179.998(2) . 2_667
O2 Cu1 O01 93.07(8) . .
O2 Cu1 O01 86.93(8) 2_667 .
O1 Cu1 O01 99.59(8) . .
O1 Cu1 O01 80.41(8) 2_667 .
O2 Cu1 O01 86.93(8) . 2_667
O2 Cu1 O01 93.07(8) 2_667 2_667
O1 Cu1 O01 80.41(8) . 2_667
O1 Cu1 O01 99.59(8) 2_667 2_667
O01 Cu1 O01 179.999(1) . 2_667
C2 O1 Cu1 123.6(2) . .
F3 C1 F2 107.6(3) . .
F3 C1 F1 106.9(3) . .
F2 C1 F1 106.5(3) . .
F3 C1 C2 110.6(3) . .
F2 C1 C2 111.5(3) . .
F1 C1 C2 113.4(3) . .
O1 C2 C3 127.8(3) . .
O1 C2 C1 113.3(3) . .
C3 C2 C1 118.9(3) . .
O1 C2 Cu1 34.77(14) . .
C3 C2 Cu1 93.6(2) . .
C1 C2 Cu1 147.3(2) . .
C2 C3 C4 121.3(3) . .
C2 C3 Cu1 61.34(18) . .
C4 C3 Cu1 60.27(18) . .
O2 C4 C3 128.6(3) . .
O2 C4 C5 112.2(3) . .
C3 C4 C5 119.2(3) . .
O2 C4 Cu1 34.21(13) . .
C3 C4 Cu1 94.5(2) . .
C5 C4 Cu1 146.3(2) . .
F51 C5 F6 101.5(12) . .
F51 C5 F61 113.2(12) . .
F6 C5 F61 13.6(16) . .
F51 C5 F4 107.2(8) . .
F6 C5 F4 112.5(11) . .
F61 C5 F4 101.4(11) . .
F51 C5 F5 0.6(13) . .
F6 C5 F5 101.7(10) . .
F61 C5 F5 113.5(10) . .
F4 C5 F5 107.5(5) . .
F51 C5 C4 111.0(8) . .
F6 C5 C4 111.1(12) . .
F61 C5 C4 110.8(12) . .
F4 C5 C4 112.9(3) . .
F5 C5 C4 110.4(6) . .
F61 F6 C5 92(10) . .
F6 F61 C5 74(10) . .
C4 O2 Cu1 124.5(2) . .
O4 Cu2 O4 180.0 2_556 .
O4 Cu2 O3 92.71(8) 2_556 2_556
O4 Cu2 O3 87.29(8) . 2_556
O4 Cu2 O3 87.29(8) 2_556 .
O4 Cu2 O3 92.71(8) . .
O3 Cu2 O3 180.0 2_556 .
O4 Cu2 N3 95.27(8) 2_556 2_556
O4 Cu2 N3 84.73(8) . 2_556
O3 Cu2 N3 92.66(8) 2_556 2_556
O3 Cu2 N3 87.34(8) . 2_556
O4 Cu2 N3 84.73(8) 2_556 .
O4 Cu2 N3 95.27(8) . .
O3 Cu2 N3 87.34(8) 2_556 .
O3 Cu2 N3 92.66(8) . .
N3 Cu2 N3 180.0 2_556 .
C7 O3 Cu2 122.98(18) . .
F8 C6 F91 98(2) . .
F8 C6 F71 113.0(19) . .
F91 C6 F71 109(2) . .
F8 C6 F7 105.5(19) . .
F91 C6 F7 114.7(19) . .
F71 C6 F7 8(2) . .
F8 C6 F9 105(2) . .
F91 C6 F9 9(3) . .
F71 C6 F9 100.5(18) . .
F7 C6 F9 106.8(19) . .
F8 C6 F81 10(4) . .
F91 C6 F81 108(2) . .
F71 C6 F81 109.4(19) . .
F7 C6 F81 101.4(19) . .
F9 C6 F81 115(2) . .
F8 C6 C7 114.7(16) . .
F91 C6 C7 109.8(15) . .
F71 C6 C7 111.3(9) . .
F7 C6 C7 113.0(8) . .
F9 C6 C7 110.9(13) . .
F81 C6 C7 109.1(15) . .
C6 F8 F91 41.7(16) . .
C6 F91 F8 40.0(14) . .
O3 C7 C8 127.9(3) . .
O3 C7 C6 113.2(3) . .
C8 C7 C6 118.9(3) . .
O3 C7 Cu2 35.27(12) . .
C8 C7 Cu2 93.0(2) . .
C6 C7 Cu2 147.3(2) . .
C7 C8 C9 122.4(3) . .
C7 C8 Cu2 61.83(17) . .
C9 C8 Cu2 61.12(17) . .
O4 C9 C8 128.6(3) . .
O4 C9 C10 114.2(3) . .
C8 C9 C10 117.2(3) . .
O4 C9 Cu2 35.57(13) . .
C8 C9 Cu2 93.49(19) . .
C10 C9 Cu2 148.9(2) . .
F12 C10 F11 108.0(3) . .
F12 C10 F10 107.8(3) . .
F11 C10 F10 107.8(3) . .
F12 C10 C9 111.7(3) . .
F11 C10 C9 110.4(3) . .
F10 C10 C9 111.0(3) . .
C9 O4 Cu2 122.61(19) . .
N1 O01 Cu1 126.93(17) . .
O01 N1 C07 126.5(2) . .
O01 N1 C01 121.6(2) . .
C07 N1 C01 111.1(3) . .
C03 C01 N1 110.1(3) . .
C03 C01 C04 116.3(3) . .
N1 C01 C04 99.6(2) . .
C03 C01 C02 110.3(3) . .
N1 C01 C02 105.6(3) . .
C04 C01 C02 113.9(4) . .
C05 C04 N2 111.3(3) . .
C05 C04 C01 117.0(4) . .
N2 C04 C01 99.8(3) . .
C05 C04 C06 109.4(4) . .
N2 C04 C06 105.3(3) . .
C01 C04 C06 113.1(3) . .
O02 N2 C07 125.8(3) . .
O02 N2 C04 122.9(3) . .
C07 N2 C04 110.9(3) . .
N1 C07 N2 109.6(3) . .
N1 C07 C08 125.0(3) . .
N2 C07 C08 125.4(3) . .
C010 C08 C09 104.7(3) . .
C010 C08 C07 127.0(3) . .
C09 C08 C07 128.3(3) . .
N3 C09 C08 111.1(3) . .
C09 N3 N4 104.7(2) . .
C09 N3 Cu2 122.87(19) . .
N4 N3 Cu2 130.14(17) . .
C010 N4 N3 112.2(2) . .
C010 N4 C041 126.3(3) . .
N3 N4 C041 121.5(2) . .
N4 C041 C042 112.5(2) . .
C041 C042 C043 111.2(3) . .
C044 C043 C042 113.6(3) . .
C043 C044 C044 114.2(4) . 2_666
N4 C010 C08 107.3(3) . .

loop_
_geom_bond_atom_site_label_1
_geom_bond_atom_site_label_2
_geom_bond_distance
_geom_bond_site_symmetry_2
Cu1 O2 1.934(2) .
Cu1 O2 1.934(2) 2_667
Cu1 O1 1.961(2) .
Cu1 O1 1.961(2) 2_667
Cu1 O01 2.432(2) .
Cu1 O01 2.432(2) 2_667
O1 C2 1.266(4) .
C1 F3 1.312(4) .
C1 F2 1.318(4) .
C1 F1 1.329(4) .
C1 C2 1.533(5) .
C2 C3 1.383(5) .
C3 C4 1.394(5) .
C4 O2 1.251(4) .
C4 C5 1.527(5) .
C5 F51 1.285(17) .
C5 F6 1.30(3) .
C5 F61 1.35(3) .
C5 F4 1.348(4) .
C5 F5 1.371(13) .
F6 F61 0.32(4) .
Cu2 O4 1.9578(19) 2_556
Cu2 O4 1.9579(19) .
Cu2 O3 1.9637(19) 2_556
Cu2 O3 1.9638(19) .
Cu2 N3 2.405(2) 2_556
Cu2 N3 2.405(2) .
O3 C7 1.260(3) .
C6 F8 1.28(3) .
C6 F91 1.32(3) .
C6 F71 1.39(2) .
C6 F7 1.293(18) .
C6 F9 1.34(3) .
C6 F81 1.38(4) .
C6 C7 1.534(4) .
F8 F91 1.97(5) .
C7 C8 1.377(4) .
C8 C9 1.388(4) .
C9 O4 1.251(4) .
C9 C10 1.545(5) .
C10 F12 1.314(4) .
C10 F11 1.332(4) .
C10 F10 1.328(4) .
O01 N1 1.303(3) .
N1 C07 1.336(4) .
N1 C01 1.504(4) .
C01 C03 1.508(5) .
C01 C04 1.556(5) .
C01 C02 1.532(5) .
C04 C05 1.485(6) .
C04 N2 1.507(4) .
C04 C06 1.547(6) .
N2 O02 1.272(3) .
N2 C07 1.336(4) .
C07 C08 1.443(4) .
C08 C010 1.374(4) .
C08 C09 1.401(4) .
C09 N3 1.331(4) .
N3 N4 1.355(3) .
N4 C010 1.331(4) .
N4 C041 1.467(4) .
C041 C042 1.510(4) .
C042 C043 1.521(4) .
C043 C044 1.508(5) .
C044 C044 1.510(6) 2_666
